data_4034244
loop_
_publ_author_name
'Czajkowska-Szczykowska, Dorota'
'Corona D\'iaz, Alejandro'
'Aleksiejczuk, Grzegorz'
'L\'opez Castro, Yliana'
'Morzycki, Jacek W.'

_publ_section_title
;
 Access to 27-Nortomatidine and 27-Norsoladulcidine Derivatives.
;
_journal_issue 7
_journal_name_full 'The Journal of organic chemistry'
_journal_page_first 4104
_journal_page_last 4111
_journal_paper_doi 10.1021/acs.joc.9b00103
_journal_volume 84
_journal_year 2019
_chemical_absolute_configuration syn
_chemical_formula_moiety 'C40 H62 N2 O6 Si'
_chemical_formula_sum 'C40 H62 N2 O6 Si'
_chemical_formula_weight 695.00
_space_group_crystal_system monoclinic
_space_group_IT_number 4
_space_group_name_Hall 'P 2yb'
_space_group_name_H-M_alt 'P 1 21 1'
_atom_sites_solution_hydrogens geom
_audit_creation_method SHELXL-2016/6
_cell_angle_alpha 90
_cell_angle_beta 91.298(2)
_cell_angle_gamma 90
_cell_formula_units_Z 2
_cell_length_a 6.55810(10)
_cell_length_b 7.37070(10)
_cell_length_c 39.7747(9)
_cell_measurement_reflns_used 9119
_cell_measurement_temperature 100(2)
_cell_measurement_theta_max 76.0340
_cell_measurement_theta_min 6.0930
_cell_volume 1922.13(6)
_computing_cell_refinement 'CrysAlis PRO (Agilent Technologies, 2011)'
_computing_data_collection 'CrysAlis PRO (Agilent Technologies, 2011)'
_computing_data_reduction 'CrysAlis PRO (Agilent Technologies, 2011)'
_computing_molecular_graphics 'OLEX2 (Dolomanov <i>et al.</i>, 2009)'
_computing_publication_material 'SHELXL-97 (Sheldrick, 2008)'
_computing_structure_refinement 'SHELXL-2016/6 (Sheldrick, 2016)'
_computing_structure_solution 'SHELXD-2016(Sheldrick, 2016)'
_diffrn_ambient_temperature 100(2)
_diffrn_detector 'CCD plate'
_diffrn_detector_area_resol_mean 10.4052
_diffrn_detector_type Atlas
_diffrn_measured_fraction_theta_full 0.998
_diffrn_measured_fraction_theta_max 0.992
_diffrn_measurement_details
;
List of Runs (angles in degrees, time in seconds):

  # Type    Start    End  Width  t~exp~   \w     \q     \k     \f   Frames
--------------------------------------------------------------------------
  1  \w    -50.00  17.00   1.00    4.97    --    0.00 104.00  87.00   67
  2  \w   -147.00 -79.00   1.00   19.88    --  -59.00-104.00 -13.00   68
  3  \w    -88.00  17.00   1.00   19.88    --  -59.00 104.00  87.00  105
  4  \w      4.00 109.00   1.00   19.88    --   59.00-104.00 -13.00  105
  5  \w     30.00 113.00   1.00   19.86    --  118.00-104.00 -13.00   83
  6  \w    101.00 178.00   1.00   19.86    --  118.00 104.00  87.00   77
  7  \w      1.00  47.00   1.00    4.97    --    0.00 -99.00-150.00   46
  8  \w      1.00  47.00   1.00    4.97    --    0.00 -99.00-180.00   46
  9  \w      1.00  47.00   1.00    4.97    --    0.00 -99.00 -90.00   46
 10  \w      1.00  47.00   1.00    4.97    --    0.00 -99.00  90.00   46
 11  \w   -148.00 -79.00   1.00   19.88    --  -59.00 -99.00-180.00   69
 12  \w   -148.00 -79.00   1.00   19.88    --  -59.00 -99.00 120.00   69
 13  \w   -148.00 -79.00   1.00   19.88    --  -59.00 -99.00 -90.00   69
 14  \w     94.00 143.00   1.00   19.88    --   59.00 125.00 -90.00   49
 15  \w     81.00 178.00   1.00   19.86    --  118.00  38.00  90.00   97
 16  \w     32.00 116.00   1.00   19.86    --  118.00-111.00  60.00   84
 17  \w     32.00 155.00   1.00   19.86    --  118.00 -64.00   0.00  123
 18  \w     34.00 154.00   1.00   19.86    --  118.00 -50.00 -60.00  120
 19  \w    100.00 178.00   1.00   19.86    --  118.00 111.00   0.00   78
 20  \w     32.00 116.00   1.00   19.86    --  118.00-111.00-180.00   84
 21  \w     81.00 178.00   1.00   19.86    --  118.00  57.00-163.81   97
 22  \w    100.00 178.00   1.00   19.86    --  118.00 111.00 120.00   78
 23  \w     32.00 116.00   1.00   19.86    --  118.00-111.00 -30.00   84
 24  \w     32.00 116.00   1.00   19.86    --  118.00-111.00 120.00   84
 25  \w     32.00 116.00   1.00   19.86    --  118.00-111.00-120.00   84
 26  \w     82.00 178.00   1.00   19.86    --  118.00  50.00   0.00   96
 27  \w     26.00 157.00   1.00   19.86    --  118.00 -77.00 120.00  131
 28  \w     57.00 118.00   1.00   19.86    --  118.00 178.00 150.00   61
 29  \w    101.00 172.00   1.00   19.86    --  118.00 111.00-120.00   71
 30  \w    139.00 165.00   1.00   19.86    --  118.00  64.00 -30.00   26
 31  \w    101.00 127.00   1.00   19.86    --  118.00 -92.00 -60.00   26
 32  \w     83.00 149.00   1.00   19.86    --  118.00  50.00-180.00   66
;
_diffrn_measurement_device 'four-circle diffractometer'
_diffrn_measurement_device_type 'SuperNova, Dual, Cu at zero, Atlas'
_diffrn_measurement_method '\w scans'
_diffrn_orient_matrix_type 'CrysAlisPro convention (1999,Acta A55,543-557)'
_diffrn_orient_matrix_UB_11 0.0781288000
_diffrn_orient_matrix_UB_12 -0.1604375000
_diffrn_orient_matrix_UB_13 0.0215196000
_diffrn_orient_matrix_UB_21 0.0008542000
_diffrn_orient_matrix_UB_22 -0.1212018000
_diffrn_orient_matrix_UB_23 -0.0315590000
_diffrn_orient_matrix_UB_31 0.2215690000
_diffrn_orient_matrix_UB_32 0.0569734000
_diffrn_orient_matrix_UB_33 -0.0065258000
_diffrn_radiation_monochromator mirror
_diffrn_radiation_probe x-ray
_diffrn_radiation_type 'Cu K\a'
_diffrn_radiation_wavelength 1.54184
_diffrn_reflns_av_R_equivalents 0.0532
_diffrn_reflns_av_unetI/netI 0.0412
_diffrn_reflns_Laue_measured_fraction_full 0.998
_diffrn_reflns_Laue_measured_fraction_max 0.992
_diffrn_reflns_limit_h_max 8
_diffrn_reflns_limit_h_min -6
_diffrn_reflns_limit_k_max 9
_diffrn_reflns_limit_k_min -9
_diffrn_reflns_limit_l_max 50
_diffrn_reflns_limit_l_min -49
_diffrn_reflns_number 21303
_diffrn_reflns_point_group_measured_fraction_full 0.948
_diffrn_reflns_point_group_measured_fraction_max 0.934
_diffrn_reflns_theta_full 67.684
_diffrn_reflns_theta_max 76.834
_diffrn_reflns_theta_min 4.448
_diffrn_source 'micro-focus sealed X-ray tube'
_diffrn_source_type 'SuperNova (Cu) X-ray Source'
_exptl_absorpt_coefficient_mu 0.913
_exptl_absorpt_correction_T_max 1.00000
_exptl_absorpt_correction_T_min 0.69821
_exptl_absorpt_correction_type multi-scan
_exptl_absorpt_process_details
;
CrysAlisPro 1.171.38.46 (Rigaku Oxford Diffraction, 2015)
Empirical absorption correction using spherical harmonics,
 implemented in SCALE3 ABSPACK scaling algorithm.
;
_exptl_crystal_colour colourless
_exptl_crystal_density_diffrn 1.201
_exptl_crystal_description prism
_exptl_crystal_F_000 756
_exptl_crystal_size_max 0.38
_exptl_crystal_size_mid 0.32
_exptl_crystal_size_min 0.13
_refine_diff_density_max 0.387
_refine_diff_density_min -0.361
_refine_diff_density_rms 0.059
_refine_ls_abs_structure_details
;
 Flack x determined using 2817 quotients [(I+)-(I-)]/[(I+)+(I-)]
 (Parsons, Flack and Wagner, Acta Cryst. B69 (2013) 249-259).
;
_refine_ls_abs_structure_Flack -0.020(19)
_refine_ls_extinction_method none
_refine_ls_goodness_of_fit_ref 1.080
_refine_ls_hydrogen_treatment constr
_refine_ls_matrix_type full
_refine_ls_number_parameters 450
_refine_ls_number_reflns 7601
_refine_ls_number_restraints 1
_refine_ls_restrained_S_all 1.080
_refine_ls_R_factor_all 0.0595
_refine_ls_R_factor_gt 0.0574
_refine_ls_shift/su_max 0.001
_refine_ls_shift/su_mean 0.000
_refine_ls_structure_factor_coef Fsqd
_refine_ls_weighting_details 'w=1/[\s^2^(Fo^2^)+(0.0330P)^2^+2.5178P] where P=(Fo^2^+2Fc^2^)/3'
_refine_ls_weighting_scheme calc
_refine_ls_wR_factor_gt 0.1334
_refine_ls_wR_factor_ref 0.1346
_reflns_Friedel_coverage 0.743
_reflns_Friedel_fraction_full 0.889
_reflns_Friedel_fraction_max 0.866
_reflns_number_gt 7279
_reflns_number_total 7601
_reflns_threshold_expression 'I > 2\s(I)'
_cod_data_source_file jo9b00103_si_001.cif
_cod_data_source_block acd
_cod_original_sg_symbol_H-M 'P 21'
_cod_database_code 4034244
_shelx_shelxl_version_number 2016/6
_shelx_space_group_comment
;
The symmetry employed for this shelxl refinement is uniquely defined
by the following loop, which should always be used as a source of
symmetry information in preference to the above space-group names.
They are only intended as comments.
;

loop_
_space_group_symop_operation_xyz
'x, y, z'
'-x, y+1/2, -z'

loop_
_atom_site_label
_atom_site_type_symbol
_atom_site_fract_x
_atom_site_fract_y
_atom_site_fract_z
_atom_site_U_iso_or_equiv
_atom_site_adp_type
_atom_site_occupancy
_atom_site_site_symmetry_order
_atom_site_calc_flag
_atom_site_refinement_flags_posn
_atom_site_refinement_flags_adp
Si1 Si -0.3216(2) 0.0742(2) 0.91812(3) 0.0336(3) Uani 1 1 d . .
O1 O -0.1160(5) 0.1413(5) 0.89866(8) 0.0357(8) Uani 1 1 d . .
O2 O 0.1297(4) 0.9168(4) 0.65005(6) 0.0191(5) Uani 1 1 d . .
O3 O 0.6596(4) 0.8934(4) 0.59484(7) 0.0201(6) Uani 1 1 d . .
O4 O 0.5201(4) 0.7594(4) 0.63966(7) 0.0229(6) Uani 1 1 d . .
O5 O 1.2916(5) 0.9054(5) 0.46024(7) 0.0324(7) Uani 1 1 d . .
O6 O 1.5083(4) 0.7339(6) 0.48713(7) 0.0373(8) Uani 1 1 d . .
N1 N 0.4074(5) 1.0396(4) 0.62161(8) 0.0187(7) Uani 1 1 d . .
N2 N 1.3456(5) 0.8157(5) 0.48503(8) 0.0234(7) Uani 1 1 d . .
C1 C 0.1186(7) 0.5374(6) 0.85412(10) 0.0309(10) Uani 1 1 d . .
H1A H 0.251518 0.597485 0.858531 0.037 Uiso 1 1 calc R U
H1B H 0.010344 0.629865 0.856531 0.037 Uiso 1 1 calc R U
C2 C 0.0889(7) 0.3885(7) 0.88030(10) 0.0321(10) Uani 1 1 d . .
H2A H 0.204952 0.302819 0.879528 0.038 Uiso 1 1 calc R U
H2B H 0.089081 0.443858 0.902981 0.038 Uiso 1 1 calc R U
C3 C -0.1068(7) 0.2852(6) 0.87472(11) 0.0303(9) Uani 1 1 d . .
H3 H -0.224117 0.369245 0.878246 0.036 Uiso 1 1 calc R U
C4 C -0.1212(7) 0.2106(6) 0.83890(11) 0.0301(9) Uani 1 1 d . .
H4A H -0.014569 0.117262 0.835908 0.036 Uiso 1 1 calc R U
H4B H -0.255780 0.152233 0.835139 0.036 Uiso 1 1 calc R U
C5 C -0.0940(6) 0.3617(6) 0.81318(10) 0.0247(9) Uani 1 1 d . .
H5 H -0.203051 0.452857 0.817649 0.030 Uiso 1 1 calc R U
C6 C -0.1328(6) 0.2956(6) 0.77736(10) 0.0256(9) Uani 1 1 d . .
H6A H -0.267406 0.235140 0.775745 0.031 Uiso 1 1 calc R U
H6B H -0.027249 0.205825 0.771425 0.031 Uiso 1 1 calc R U
C7 C -0.1280(6) 0.4538(6) 0.75277(11) 0.0257(9) Uani 1 1 d . .
H7A H -0.145329 0.406802 0.729571 0.031 Uiso 1 1 calc R U
H7B H -0.243991 0.535810 0.757174 0.031 Uiso 1 1 calc R U
C8 C 0.0695(6) 0.5612(6) 0.75544(9) 0.0189(7) Uani 1 1 d . .
H8 H 0.183981 0.481247 0.748356 0.023 Uiso 1 1 calc R U
C9 C 0.1133(6) 0.6245(5) 0.79205(10) 0.0204(8) Uani 1 1 d . .
H9 H -0.002746 0.705309 0.798120 0.024 Uiso 1 1 calc R U
C10 C 0.1123(6) 0.4644(6) 0.81752(10) 0.0234(8) Uani 1 1 d . .
C11 C 0.3072(6) 0.7423(6) 0.79457(10) 0.0243(8) Uani 1 1 d . .
H11A H 0.321960 0.790471 0.817728 0.029 Uiso 1 1 calc R U
H11B H 0.427500 0.665284 0.790255 0.029 Uiso 1 1 calc R U
C12 C 0.3042(6) 0.9015(6) 0.76969(9) 0.0242(8) Uani 1 1 d . .
H12A H 0.196577 0.988443 0.776005 0.029 Uiso 1 1 calc R U
H12B H 0.436851 0.965541 0.771083 0.029 Uiso 1 1 calc R U
C13 C 0.2645(6) 0.8379(5) 0.73355(9) 0.0176(7) Uani 1 1 d . .
C14 C 0.0639(5) 0.7285(5) 0.73279(9) 0.0182(7) Uani 1 1 d . .
H14 H -0.041847 0.810633 0.742223 0.022 Uiso 1 1 calc R U
C15 C 0.0115(5) 0.7114(5) 0.69497(9) 0.0196(7) Uani 1 1 d . .
H15A H 0.103034 0.624649 0.683759 0.024 Uiso 1 1 calc R U
H15B H -0.132023 0.673960 0.691010 0.024 Uiso 1 1 calc R U
C16 C 0.0482(5) 0.9067(6) 0.68327(9) 0.0186(7) Uani 1 1 d . .
H16 H -0.081437 0.977746 0.684202 0.022 Uiso 1 1 calc R U
C17 C 0.2120(6) 0.9910(5) 0.70786(9) 0.0192(8) Uani 1 1 d . .
H17 H 0.150499 1.095845 0.719966 0.023 Uiso 1 1 calc R U
C18 C 0.4449(5) 0.7233(5) 0.72198(10) 0.0205(8) Uani 1 1 d . .
H18A H 0.449655 0.609343 0.734656 0.031 Uiso 1 1 calc R U
H18B H 0.572157 0.790511 0.725950 0.031 Uiso 1 1 calc R U
H18C H 0.428322 0.696872 0.697924 0.031 Uiso 1 1 calc R U
C19 C 0.2969(6) 0.3397(6) 0.81202(11) 0.0261(9) Uani 1 1 d . .
H19A H 0.311126 0.317020 0.787910 0.039 Uiso 1 1 calc R U
H19B H 0.276287 0.224266 0.823702 0.039 Uiso 1 1 calc R U
H19C H 0.420810 0.398333 0.820952 0.039 Uiso 1 1 calc R U
C20 C 0.3775(6) 1.0611(6) 0.68457(9) 0.0197(7) Uani 1 1 d . .
H20 H 0.486570 0.966546 0.683659 0.024 Uiso 1 1 calc R U
C21 C 0.4777(7) 1.2385(7) 0.69598(11) 0.0336(10) Uani 1 1 d . .
H21A H 0.566924 1.282943 0.678346 0.050 Uiso 1 1 calc R U
H21B H 0.558483 1.217253 0.716638 0.050 Uiso 1 1 calc R U
H21C H 0.372011 1.329002 0.700283 0.050 Uiso 1 1 calc R U
C22 C 0.2689(5) 1.0675(6) 0.64965(9) 0.0184(7) Uani 1 1 d . .
C23 C 0.1501(6) 1.2435(6) 0.64326(10) 0.0237(8) Uani 1 1 d . .
H23A H 0.045830 1.258006 0.660678 0.028 Uiso 1 1 calc R U
H23B H 0.244591 1.347992 0.644970 0.028 Uiso 1 1 calc R U
C24 C 0.0459(6) 1.2426(6) 0.60849(10) 0.0271(9) Uani 1 1 d . .
H24A H -0.029731 1.357515 0.604992 0.033 Uiso 1 1 calc R U
H24B H -0.053153 1.141324 0.607040 0.033 Uiso 1 1 calc R U
C25 C 0.2054(6) 1.2208(6) 0.58093(10) 0.0245(8) Uani 1 1 d . .
H25A H 0.164524 1.119744 0.565825 0.029 Uiso 1 1 calc R U
H25B H 0.209964 1.333122 0.567325 0.029 Uiso 1 1 calc R U
C26 C 0.4173(6) 1.1825(5) 0.59602(10) 0.0214(8) Uani 1 1 d . .
H26A H 0.509692 1.144074 0.578004 0.026 Uiso 1 1 calc R U
H26B H 0.473439 1.294667 0.606318 0.026 Uiso 1 1 calc R U
C27 C -0.5020(9) -0.0396(9) 0.88813(14) 0.0495(14) Uani 1 1 d . .
H27A H -0.539915 0.044728 0.869993 0.074 Uiso 1 1 calc R U
H27B H -0.624621 -0.076505 0.899994 0.074 Uiso 1 1 calc R U
H27C H -0.436517 -0.146858 0.878619 0.074 Uiso 1 1 calc R U
C28 C -0.4510(8) 0.2757(8) 0.93704(13) 0.0426(12) Uani 1 1 d . .
H28A H -0.360508 0.330593 0.954145 0.064 Uiso 1 1 calc R U
H28B H -0.577718 0.236766 0.947454 0.064 Uiso 1 1 calc R U
H28C H -0.482233 0.364918 0.919400 0.064 Uiso 1 1 calc R U
C29 C -0.2256(9) -0.0900(8) 0.95095(12) 0.0414(12) Uani 1 1 d . .
C30 C -0.1054(9) -0.2435(8) 0.93419(13) 0.0470(13) Uani 1 1 d . .
H30A H -0.192204 -0.302815 0.917089 0.070 Uiso 1 1 calc R U
H30B H -0.062828 -0.332536 0.951243 0.070 Uiso 1 1 calc R U
H30C H 0.015339 -0.192767 0.923571 0.070 Uiso 1 1 calc R U
C31 C -0.4066(11) -0.1736(9) 0.96967(15) 0.0614(18) Uani 1 1 d . .
H31A H -0.491779 -0.076369 0.978584 0.092 Uiso 1 1 calc R U
H31B H -0.354806 -0.249155 0.988251 0.092 Uiso 1 1 calc R U
H31C H -0.488181 -0.248396 0.954056 0.092 Uiso 1 1 calc R U
C32 C -0.0832(12) 0.0083(9) 0.97619(16) 0.0655(19) Uani 1 1 d . .
H32A H 0.029092 0.064773 0.964159 0.098 Uiso 1 1 calc R U
H32B H -0.027987 -0.079169 0.992561 0.098 Uiso 1 1 calc R U
H32C H -0.159937 0.102134 0.987948 0.098 Uiso 1 1 calc R U
C33 C 0.5252(5) 0.8884(6) 0.62067(9) 0.0183(7) Uani 1 1 d . .
C34 C 0.7999(5) 0.7439(6) 0.59451(9) 0.0203(8) Uani 1 1 d . .
H34A H 0.724929 0.628487 0.591252 0.024 Uiso 1 1 calc R U
H34B H 0.877254 0.737611 0.616145 0.024 Uiso 1 1 calc R U
C35 C 0.9436(6) 0.7737(5) 0.56602(9) 0.0189(7) Uani 1 1 d . .
C36 C 0.8787(5) 0.8550(5) 0.53591(10) 0.0198(8) Uani 1 1 d . .
H36A H 0.743085 0.899336 0.533545 0.024 Uiso 1 1 calc R U
C37 C 1.0123(6) 0.8712(5) 0.50935(10) 0.0201(8) Uani 1 1 d . .
H37A H 0.969673 0.927243 0.488863 0.024 Uiso 1 1 calc R U
C38 C 1.2074(6) 0.8045(5) 0.51335(9) 0.0191(8) Uani 1 1 d . .
C39 C 1.2779(5) 0.7241(5) 0.54305(9) 0.0194(7) Uani 1 1 d . .
H39A H 1.413203 0.678860 0.545147 0.023 Uiso 1 1 calc R U
C40 C 1.1439(6) 0.7119(5) 0.56956(10) 0.0194(7) Uani 1 1 d . .
H40A H 1.189463 0.660979 0.590348 0.023 Uiso 1 1 calc R U

loop_
_atom_site_aniso_label
_atom_site_aniso_U_11
_atom_site_aniso_U_22
_atom_site_aniso_U_33
_atom_site_aniso_U_23
_atom_site_aniso_U_13
_atom_site_aniso_U_12
Si1 0.0444(7) 0.0314(6) 0.0253(6) 0.0020(5) 0.0073(5) -0.0037(6)
O1 0.0396(19) 0.0358(18) 0.0320(16) 0.0107(14) 0.0078(13) 0.0025(15)
O2 0.0157(12) 0.0211(14) 0.0209(13) -0.0004(11) 0.0070(9) -0.0025(11)
O3 0.0151(12) 0.0198(13) 0.0261(13) 0.0009(11) 0.0116(10) 0.0033(11)
O4 0.0236(14) 0.0187(14) 0.0269(14) 0.0041(11) 0.0107(10) 0.0039(11)
O5 0.0384(17) 0.0330(17) 0.0262(15) 0.0051(14) 0.0119(12) 0.0016(15)
O6 0.0175(15) 0.065(2) 0.0297(15) -0.0027(17) 0.0084(11) 0.0056(16)
N1 0.0168(15) 0.0169(16) 0.0228(15) 0.0023(13) 0.0113(12) 0.0034(12)
N2 0.0195(16) 0.0272(18) 0.0239(17) -0.0053(14) 0.0095(13) -0.0023(14)
C1 0.040(2) 0.029(2) 0.024(2) 0.0002(18) 0.0050(17) -0.0025(19)
C2 0.045(3) 0.030(2) 0.0208(19) 0.0031(18) 0.0060(17) 0.003(2)
C3 0.030(2) 0.029(2) 0.033(2) 0.0087(18) 0.0094(17) 0.0048(18)
C4 0.030(2) 0.030(2) 0.030(2) 0.0058(19) 0.0068(16) -0.0001(19)
C5 0.0192(19) 0.026(2) 0.030(2) 0.0040(17) 0.0095(15) 0.0011(16)
C6 0.0201(19) 0.026(2) 0.031(2) 0.0068(17) 0.0044(15) -0.0034(16)
C7 0.0175(19) 0.029(2) 0.031(2) 0.0077(17) 0.0022(15) -0.0050(16)
C8 0.0153(17) 0.0195(18) 0.0220(17) 0.0007(16) 0.0054(13) 0.0019(15)
C9 0.0202(19) 0.0172(18) 0.0239(18) 0.0009(14) 0.0073(14) 0.0044(15)
C10 0.028(2) 0.0216(19) 0.0210(18) 0.0021(15) 0.0066(15) 0.0011(16)
C11 0.029(2) 0.024(2) 0.0203(18) 0.0004(16) 0.0030(14) -0.0005(17)
C12 0.032(2) 0.0194(19) 0.0216(19) 0.0004(16) 0.0049(15) -0.0017(17)
C13 0.0169(17) 0.0164(17) 0.0196(17) -0.0021(14) 0.0053(13) -0.0008(14)
C14 0.0128(16) 0.0191(18) 0.0229(18) 0.0011(15) 0.0066(13) -0.0017(14)
C15 0.0125(17) 0.0220(19) 0.0244(18) 0.0020(15) 0.0033(13) -0.0021(15)
C16 0.0122(16) 0.0202(18) 0.0237(18) 0.0017(15) 0.0072(13) 0.0012(14)
C17 0.0206(18) 0.0131(17) 0.0242(19) -0.0008(15) 0.0080(14) 0.0024(14)
C18 0.0118(17) 0.0200(18) 0.0298(19) 0.0017(16) 0.0049(13) -0.0010(14)
C19 0.026(2) 0.023(2) 0.029(2) 0.0020(17) 0.0017(16) -0.0006(17)
C20 0.0169(17) 0.0193(18) 0.0230(18) -0.0014(16) 0.0051(13) -0.0012(15)
C21 0.044(3) 0.028(2) 0.030(2) -0.0015(19) 0.0037(18) -0.016(2)
C22 0.0145(16) 0.0180(17) 0.0232(17) -0.0011(16) 0.0094(13) -0.0002(15)
C23 0.023(2) 0.0193(19) 0.030(2) -0.0001(16) 0.0122(15) 0.0049(16)
C24 0.0218(19) 0.024(2) 0.035(2) 0.0078(18) 0.0074(15) 0.0027(17)
C25 0.028(2) 0.0184(19) 0.027(2) 0.0026(16) 0.0033(15) 0.0034(16)
C26 0.023(2) 0.0138(18) 0.0280(19) 0.0025(15) 0.0103(15) -0.0012(14)
C27 0.058(4) 0.050(3) 0.040(3) -0.002(3) -0.001(2) -0.010(3)
C28 0.048(3) 0.043(3) 0.037(3) -0.003(2) 0.013(2) 0.001(2)
C29 0.062(3) 0.037(3) 0.025(2) 0.003(2) 0.007(2) -0.005(3)
C30 0.065(4) 0.039(3) 0.037(3) 0.008(2) 0.008(2) 0.005(3)
C31 0.092(5) 0.048(3) 0.046(3) 0.012(3) 0.029(3) -0.003(3)
C32 0.105(6) 0.047(4) 0.043(3) 0.002(3) -0.026(3) -0.003(4)
C33 0.0113(16) 0.0213(18) 0.0228(17) -0.0028(15) 0.0088(13) -0.0014(14)
C34 0.0150(17) 0.0214(19) 0.0246(18) -0.0020(16) 0.0070(13) 0.0010(15)
C35 0.0182(18) 0.0161(17) 0.0229(18) -0.0032(14) 0.0080(14) -0.0015(14)
C36 0.0105(16) 0.0225(19) 0.0266(19) -0.0016(15) 0.0055(13) 0.0014(14)
C37 0.0153(17) 0.0206(19) 0.0247(19) 0.0001(15) 0.0045(14) 0.0012(15)
C38 0.0165(18) 0.0177(18) 0.0236(18) -0.0041(15) 0.0089(14) -0.0036(14)
C39 0.0107(16) 0.0213(19) 0.0263(18) -0.0036(16) 0.0047(13) 0.0000(14)
C40 0.0154(18) 0.0173(17) 0.0256(18) 0.0001(15) 0.0036(13) -0.0008(14)

loop_
_atom_type_symbol
_atom_type_description
_atom_type_scat_dispersion_real
_atom_type_scat_dispersion_imag
_atom_type_scat_source
C C 0.0181 0.0091 'International Tables Vol C Tables 4.2.6.8 and 6.1.1.4'
H H 0.0000 0.0000 'International Tables Vol C Tables 4.2.6.8 and 6.1.1.4'
N N 0.0311 0.0180 'International Tables Vol C Tables 4.2.6.8 and 6.1.1.4'
O O 0.0492 0.0322 'International Tables Vol C Tables 4.2.6.8 and 6.1.1.4'
Si Si 0.2541 0.3302 'International Tables Vol C Tables 4.2.6.8 and 6.1.1.4'

loop_
_geom_angle_atom_site_label_1
_geom_angle_atom_site_label_2
_geom_angle_atom_site_label_3
_geom_angle
O1 Si1 C27 110.5(2)
O1 Si1 C28 109.5(2)
C27 Si1 C28 109.1(3)
O1 Si1 C29 104.8(2)
C27 Si1 C29 110.7(3)
C28 Si1 C29 112.3(2)
C3 O1 Si1 125.8(3)
C22 O2 C16 107.4(3)
C33 O3 C34 114.2(3)
C33 N1 C26 122.4(3)
C33 N1 C22 119.9(3)
C26 N1 C22 117.6(3)
O6 N2 O5 123.5(3)
O6 N2 C38 118.2(3)
O5 N2 C38 118.3(3)
C2 C1 C10 112.9(4)
C2 C1 H1A 109.0
C10 C1 H1A 109.0
C2 C1 H1B 109.0
C10 C1 H1B 109.0
H1A C1 H1B 107.8
C3 C2 C1 112.6(4)
C3 C2 H2A 109.1
C1 C2 H2A 109.1
C3 C2 H2B 109.1
C1 C2 H2B 109.1
H2A C2 H2B 107.8
O1 C3 C2 109.0(4)
O1 C3 C4 110.6(4)
C2 C3 C4 110.8(3)
O1 C3 H3 108.8
C2 C3 H3 108.8
C4 C3 H3 108.8
C5 C4 C3 110.9(4)
C5 C4 H4A 109.5
C3 C4 H4A 109.5
C5 C4 H4B 109.5
C3 C4 H4B 109.5
H4A C4 H4B 108.0
C6 C5 C4 112.0(4)
C6 C5 C10 112.7(3)
C4 C5 C10 113.3(4)
C6 C5 H5 106.1
C4 C5 H5 106.1
C10 C5 H5 106.1
C5 C6 C7 110.5(4)
C5 C6 H6A 109.5
C7 C6 H6A 109.5
C5 C6 H6B 109.5
C7 C6 H6B 109.5
H6A C6 H6B 108.1
C8 C7 C6 112.6(3)
C8 C7 H7A 109.1
C6 C7 H7A 109.1
C8 C7 H7B 109.1
C6 C7 H7B 109.1
H7A C7 H7B 107.8
C7 C8 C14 111.7(3)
C7 C8 C9 111.2(3)
C14 C8 C9 108.2(3)
C7 C8 H8 108.5
C14 C8 H8 108.5
C9 C8 H8 108.5
C11 C9 C8 111.4(3)
C11 C9 C10 113.6(3)
C8 C9 C10 112.3(3)
C11 C9 H9 106.3
C8 C9 H9 106.3
C10 C9 H9 106.3
C19 C10 C1 109.7(4)
C19 C10 C9 110.2(3)
C1 C10 C9 110.3(3)
C19 C10 C5 112.2(4)
C1 C10 C5 106.1(3)
C9 C10 C5 108.2(3)
C12 C11 C9 113.0(3)
C12 C11 H11A 109.0
C9 C11 H11A 109.0
C12 C11 H11B 109.0
C9 C11 H11B 109.0
H11A C11 H11B 107.8
C13 C12 C11 111.8(3)
C13 C12 H12A 109.3
C11 C12 H12A 109.3
C13 C12 H12B 109.3
C11 C12 H12B 109.3
H12A C12 H12B 107.9
C12 C13 C18 109.6(3)
C12 C13 C14 107.8(3)
C18 C13 C14 111.7(3)
C12 C13 C17 115.2(3)
C18 C13 C17 111.3(3)
C14 C13 C17 101.0(3)
C8 C14 C15 120.8(3)
C8 C14 C13 113.7(3)
C15 C14 C13 103.5(3)
C8 C14 H14 105.9
C15 C14 H14 105.9
C13 C14 H14 105.9
C16 C15 C14 100.7(3)
C16 C15 H15A 111.6
C14 C15 H15A 111.6
C16 C15 H15B 111.6
C14 C15 H15B 111.6
H15A C15 H15B 109.4
O2 C16 C15 113.0(3)
O2 C16 C17 106.8(3)
C15 C16 C17 107.1(3)
O2 C16 H16 109.9
C15 C16 H16 109.9
C17 C16 H16 109.9
C20 C17 C13 119.5(3)
C20 C17 C16 104.0(3)
C13 C17 C16 105.1(3)
C20 C17 H17 109.2
C13 C17 H17 109.2
C16 C17 H17 109.2
C13 C18 H18A 109.5
C13 C18 H18B 109.5
H18A C18 H18B 109.5
C13 C18 H18C 109.5
H18A C18 H18C 109.5
H18B C18 H18C 109.5
C10 C19 H19A 109.5
C10 C19 H19B 109.5
H19A C19 H19B 109.5
C10 C19 H19C 109.5
H19A C19 H19C 109.5
H19B C19 H19C 109.5
C21 C20 C17 114.5(3)
C21 C20 C22 115.3(4)
C17 C20 C22 103.6(3)
C21 C20 H20 107.7
C17 C20 H20 107.7
C22 C20 H20 107.7
C20 C21 H21A 109.5
C20 C21 H21B 109.5
H21A C21 H21B 109.5
C20 C21 H21C 109.5
H21A C21 H21C 109.5
H21B C21 H21C 109.5
O2 C22 N1 107.7(3)
O2 C22 C23 109.6(3)
N1 C22 C23 108.3(3)
O2 C22 C20 104.2(3)
N1 C22 C20 113.4(3)
C23 C22 C20 113.4(3)
C24 C23 C22 111.2(3)
C24 C23 H23A 109.4
C22 C23 H23A 109.4
C24 C23 H23B 109.4
C22 C23 H23B 109.4
H23A C23 H23B 108.0
C23 C24 C25 110.3(3)
C23 C24 H24A 109.6
C25 C24 H24A 109.6
C23 C24 H24B 109.6
C25 C24 H24B 109.6
H24A C24 H24B 108.1
C26 C25 C24 111.5(3)
C26 C25 H25A 109.3
C24 C25 H25A 109.3
C26 C25 H25B 109.3
C24 C25 H25B 109.3
H25A C25 H25B 108.0
N1 C26 C25 110.6(3)
N1 C26 H26A 109.5
C25 C26 H26A 109.5
N1 C26 H26B 109.5
C25 C26 H26B 109.5
H26A C26 H26B 108.1
Si1 C27 H27A 109.5
Si1 C27 H27B 109.5
H27A C27 H27B 109.5
Si1 C27 H27C 109.5
H27A C27 H27C 109.5
H27B C27 H27C 109.5
Si1 C28 H28A 109.5
Si1 C28 H28B 109.5
H28A C28 H28B 109.5
Si1 C28 H28C 109.5
H28A C28 H28C 109.5
H28B C28 H28C 109.5
C32 C29 C30 108.6(5)
C32 C29 C31 109.6(5)
C30 C29 C31 108.8(5)
C32 C29 Si1 109.8(4)
C30 C29 Si1 109.8(3)
C31 C29 Si1 110.1(4)
C29 C30 H30A 109.5
C29 C30 H30B 109.5
H30A C30 H30B 109.5
C29 C30 H30C 109.5
H30A C30 H30C 109.5
H30B C30 H30C 109.5
C29 C31 H31A 109.5
C29 C31 H31B 109.5
H31A C31 H31B 109.5
C29 C31 H31C 109.5
H31A C31 H31C 109.5
H31B C31 H31C 109.5
C29 C32 H32A 109.5
C29 C32 H32B 109.5
H32A C32 H32B 109.5
C29 C32 H32C 109.5
H32A C32 H32C 109.5
H32B C32 H32C 109.5
O4 C33 N1 127.0(3)
O4 C33 O3 121.0(3)
N1 C33 O3 112.0(3)
O3 C34 C35 107.9(3)
O3 C34 H34A 110.1
C35 C34 H34A 110.1
O3 C34 H34B 110.1
C35 C34 H34B 110.1
H34A C34 H34B 108.4
C36 C35 C40 119.7(3)
C36 C35 C34 121.6(3)
C40 C35 C34 118.7(3)
C37 C36 C35 120.1(3)
C37 C36 H36A 119.9
C35 C36 H36A 119.9
C38 C37 C36 118.7(4)
C38 C37 H37A 120.6
C36 C37 H37A 120.6
C37 C38 C39 122.7(3)
C37 C38 N2 118.7(4)
C39 C38 N2 118.5(3)
C40 C39 C38 117.9(3)
C40 C39 H39A 121.1
C38 C39 H39A 121.1
C39 C40 C35 120.8(4)
C39 C40 H40A 119.6
C35 C40 H40A 119.6

loop_
_geom_bond_atom_site_label_1
_geom_bond_atom_site_label_2
_geom_bond_distance
Si1 O1 1.646(3)
Si1 C27 1.860(6)
Si1 C28 1.876(6)
Si1 C29 1.878(6)
O1 C3 1.428(5)
O2 C22 1.438(5)
O2 C16 1.438(4)
O3 C33 1.369(4)
O3 C34 1.436(4)
O4 C33 1.215(5)
O5 N2 1.233(5)
O6 N2 1.227(5)
N1 C33 1.357(5)
N1 C26 1.467(5)
N1 C22 1.469(4)
N2 C38 1.465(4)
C1 C2 1.529(6)
C1 C10 1.552(6)
C1 H1A 0.9900
C1 H1B 0.9900
C2 C3 1.504(7)
C2 H2A 0.9900
C2 H2B 0.9900
C3 C4 1.528(6)
C3 H3 1.0000
C4 C5 1.525(6)
C4 H4A 0.9900
C4 H4B 0.9900
C5 C6 1.522(6)
C5 C10 1.557(6)
C5 H5 1.0000
C6 C7 1.523(6)
C6 H6A 0.9900
C6 H6B 0.9900
C7 C8 1.520(5)
C7 H7A 0.9900
C7 H7B 0.9900
C8 C14 1.527(5)
C8 C9 1.550(5)
C8 H8 1.0000
C9 C11 1.541(6)
C9 C10 1.556(5)
C9 H9 1.0000
C10 C19 1.540(6)
C11 C12 1.535(6)
C11 H11A 0.9900
C11 H11B 0.9900
C12 C13 1.528(5)
C12 H12A 0.9900
C12 H12B 0.9900
C13 C18 1.533(5)
C13 C14 1.542(5)
C13 C17 1.556(5)
C14 C15 1.541(5)
C14 H14 1.0000
C15 C16 1.534(5)
C15 H15A 0.9900
C15 H15B 0.9900
C16 C17 1.565(5)
C16 H16 1.0000
C17 C20 1.533(5)
C17 H17 1.0000
C18 H18A 0.9800
C18 H18B 0.9800
C18 H18C 0.9800
C19 H19A 0.9800
C19 H19B 0.9800
C19 H19C 0.9800
C20 C21 1.528(6)
C20 C22 1.547(5)
C20 H20 1.0000
C21 H21A 0.9800
C21 H21B 0.9800
C21 H21C 0.9800
C22 C23 1.531(5)
C23 C24 1.529(6)
C23 H23A 0.9900
C23 H23B 0.9900
C24 C25 1.541(5)
C24 H24A 0.9900
C24 H24B 0.9900
C25 C26 1.528(6)
C25 H25A 0.9900
C25 H25B 0.9900
C26 H26A 0.9900
C26 H26B 0.9900
C27 H27A 0.9800
C27 H27B 0.9800
C27 H27C 0.9800
C28 H28A 0.9800
C28 H28B 0.9800
C28 H28C 0.9800
C29 C32 1.538(8)
C29 C30 1.539(8)
C29 C31 1.544(7)
C30 H30A 0.9800
C30 H30B 0.9800
C30 H30C 0.9800
C31 H31A 0.9800
C31 H31B 0.9800
C31 H31C 0.9800
C32 H32A 0.9800
C32 H32B 0.9800
C32 H32C 0.9800
C34 C35 1.506(5)
C34 H34A 0.9900
C34 H34B 0.9900
C35 C36 1.397(5)
C35 C40 1.395(5)
C36 C37 1.393(5)
C36 H36A 0.9500
C37 C38 1.376(5)
C37 H37A 0.9500
C38 C39 1.391(5)
C39 C40 1.390(5)
C39 H39A 0.9500
C40 H40A 0.9500
